data_4087510
loop_
_publ_author_name
'Taguchi, Hiro-omi'
'Chang, Yung-Hung'
'Takeuchi, Katsuhiko'
'Ozawa, Fumiyuki'

_publ_section_title
;
 Catalytic Synthesis of an Unsymmetrical PNP-Pincer-Type Phosphaalkene
 Ligand
;
_journal_issue 8
_journal_name_full Organometallics
_journal_page_first 1589
_journal_paper_doi 10.1021/acs.organomet.5b00195
_journal_volume 34
_journal_year 2015
_chemical_formula_sum 'C61 H96 N P3 Pt'
_chemical_formula_weight 1131.39
_space_group_IT_number 14
_space_group_name_Hall '-P 2ybc'
_space_group_name_H-M_alt 'P 1 21/c 1'
_symmetry_cell_setting monoclinic
_symmetry_space_group_name_H-M 'P 1 21/c 1'
_atom_sites_solution_hydrogens geom
_atom_sites_solution_primary direct
_atom_sites_solution_secondary difmap
_audit_creation_method SHELXL-97
_cell_angle_alpha 90.00
_cell_angle_beta 104.322(2)
_cell_angle_gamma 90.00
_cell_formula_units_Z 4
_cell_length_a 17.281(2)
_cell_length_b 11.8806(14)
_cell_length_c 28.514(4)
_cell_measurement_reflns_used 17069
_cell_measurement_temperature 103(2)
_cell_measurement_theta_max 31.2666
_cell_measurement_theta_min 2.1019
_cell_volume 5672.2(12)
_computing_cell_refinement 'CrystalClear (Rigaku Inc., 2008)'
_computing_data_collection 'CrystalClear (Rigaku Inc., 2008)'
_computing_data_reduction 'CrystalClear (Rigaku Inc., 2008)'
_computing_structure_refinement 'SHELXL-97 (Sheldrick, 1997)'
_computing_structure_solution 'SHELXS-97 (Sheldrick, 1990)'
_diffrn_ambient_temperature 103(2)
_diffrn_detector_area_resol_mean 28.5714
_diffrn_measured_fraction_theta_full 0.999
_diffrn_measured_fraction_theta_max 0.999
_diffrn_measurement_device_type Saturn724+
_diffrn_measurement_method merged.ref
_diffrn_radiation_monochromator graphite
_diffrn_radiation_source 'fine-focus sealed tube'
_diffrn_radiation_type MoK\a
_diffrn_radiation_wavelength 0.71075
_diffrn_reflns_av_R_equivalents 0.0432
_diffrn_reflns_av_sigmaI/netI 0.0500
_diffrn_reflns_limit_h_max 21
_diffrn_reflns_limit_h_min -22
_diffrn_reflns_limit_k_max 15
_diffrn_reflns_limit_k_min -15
_diffrn_reflns_limit_l_max 37
_diffrn_reflns_limit_l_min -35
_diffrn_reflns_number 44831
_diffrn_reflns_theta_full 27.50
_diffrn_reflns_theta_max 27.50
_diffrn_reflns_theta_min 2.10
_exptl_absorpt_coefficient_mu 2.596
_exptl_absorpt_correction_T_max 1.0000
_exptl_absorpt_correction_T_min 0.8566
_exptl_absorpt_correction_type multi-scan
_exptl_crystal_colour Orange
_exptl_crystal_density_diffrn 1.325
_exptl_crystal_density_method 'not measured'
_exptl_crystal_description Block
_exptl_crystal_F_000 2368
_exptl_crystal_size_max 0.19
_exptl_crystal_size_mid 0.09
_exptl_crystal_size_min 0.03
_refine_diff_density_max 2.071
_refine_diff_density_min -1.313
_refine_diff_density_rms 0.145
_refine_ls_extinction_method none
_refine_ls_goodness_of_fit_ref 1.168
_refine_ls_hydrogen_treatment constr
_refine_ls_matrix_type full
_refine_ls_number_parameters 614
_refine_ls_number_reflns 13016
_refine_ls_number_restraints 0
_refine_ls_restrained_S_all 1.168
_refine_ls_R_factor_all 0.0512
_refine_ls_R_factor_gt 0.0434
_refine_ls_shift/su_max 0.002
_refine_ls_shift/su_mean 0.000
_refine_ls_structure_factor_coef Fsqd
_refine_ls_weighting_details 'calc w=1/[\s^2^(Fo^2^)+(0.0368P)^2^+8.4284P] where P=(Fo^2^+2Fc^2^)/3'
_refine_ls_weighting_scheme calc
_refine_ls_wR_factor_gt 0.0951
_refine_ls_wR_factor_ref 0.0996
_reflns_number_gt 11519
_reflns_number_total 13016
_reflns_threshold_expression >2sigma(I)
_cod_data_source_file om5b00195_si_002.cif
_cod_data_source_block complex_5
_cod_depositor_comments
;
The following automatic conversions were performed:

data item '_exptl_absorpt_correction_type' value 'Multi-scan' was
changed to 'multi-scan' in accordance with the
/home/saulius/struct/COD-crude-data/automatic-downloads/DataCite-retrospective/ACS/depositions/lib/dictionaries/cif_core.dic
dictionary named 'cif_core.dic' version 2.4.2 last updated on
2011-04-26.

data item '_symmetry_cell_setting' value 'Monoclinic' was changed to
'monoclinic' in accordance with the
/home/saulius/struct/COD-crude-data/automatic-downloads/DataCite-retrospective/ACS/depositions/lib/dictionaries/cif_core.dic
dictionary named 'cif_core.dic' version 2.4.2 last updated on
2011-04-26.

Automatic conversion script
Id: cif_fix_values 6909 2019-04-08 15:41:33Z antanas 
;
_cod_original_cell_volume 5672.3(12)
_cod_original_sg_symbol_H-M P21/c
_cod_database_code 4087510

loop_
_symmetry_equiv_pos_as_xyz
'x, y, z'
'-x, y+1/2, -z+1/2'
'-x, -y, -z'
'x, -y-1/2, z-1/2'

loop_
_atom_site_label
_atom_site_type_symbol
_atom_site_fract_x
_atom_site_fract_y
_atom_site_fract_z
_atom_site_U_iso_or_equiv
_atom_site_adp_type
_atom_site_occupancy
_atom_site_symmetry_multiplicity
_atom_site_calc_flag
_atom_site_refinement_flags
_atom_site_disorder_assembly
_atom_site_disorder_group
Pt1 Pt 0.746448(9) 0.883237(13) 0.347601(5) 0.01632(6) Uani 1 1 d . . .
P1 P 0.78074(6) 1.04678(9) 0.39281(4) 0.0190(2) Uani 1 1 d . . .
P2 P 0.73800(6) 0.73841(9) 0.28842(4) 0.0174(2) Uani 1 1 d . . .
N1 N 0.7625(2) 0.9874(3) 0.29245(12) 0.0197(7) Uani 1 1 d . . .
P3 P 0.70080(6) 0.76616(9) 0.39835(4) 0.0171(2) Uani 1 1 d . . .
C1 C 0.8114(3) 1.1314(4) 0.35063(15) 0.0224(9) Uani 1 1 d . . .
H1 H 0.8376 1.2013 0.3597 0.027 Uiso 1 1 calc R . .
C2 C 0.6931(2) 0.8428(4) 0.23979(14) 0.0202(8) Uani 1 1 d . . .
H2 H 0.6926 0.8100 0.2078 0.024 Uiso 1 1 calc R . .
H2A H 0.6372 0.8579 0.2406 0.024 Uiso 1 1 calc R . .
C3 C 0.7959(3) 1.0923(4) 0.30355(16) 0.0224(9) Uani 1 1 d . . .
C4 C 0.8123(3) 1.1560(4) 0.26436(17) 0.0272(10) Uani 1 1 d . . .
H4 H 0.8376 1.2273 0.2706 0.033 Uiso 1 1 calc R . .
C5 C 0.7921(3) 1.1154(4) 0.21845(16) 0.0266(10) Uani 1 1 d . . .
H5 H 0.8044 1.1579 0.1930 0.032 Uiso 1 1 calc R . .
C6 C 0.7532(3) 1.0114(4) 0.20825(15) 0.0241(9) Uani 1 1 d . . .
H6 H 0.7376 0.9839 0.1760 0.029 Uiso 1 1 calc R . .
C7 C 0.7381(2) 0.9506(4) 0.24567(15) 0.0199(9) Uani 1 1 d . . .
C8 C 0.6819(2) 0.8296(4) 0.45448(14) 0.0211(9) Uani 1 1 d . . .
H8 H 0.7302 0.8760 0.4689 0.025 Uiso 1 1 calc R . .
C9 C 0.6117(2) 0.9122(4) 0.44411(15) 0.0221(9) Uani 1 1 d . . .
H9 H 0.6179 0.9663 0.4189 0.027 Uiso 1 1 calc R . .
H9A H 0.5612 0.8703 0.4316 0.027 Uiso 1 1 calc R . .
C10 C 0.6073(3) 0.9762(4) 0.48980(16) 0.0278(10) Uani 1 1 d . . .
H10 H 0.6560 1.0227 0.5007 0.033 Uiso 1 1 calc R . .
H10A H 0.5607 1.0274 0.4823 0.033 Uiso 1 1 calc R . .
C11 C 0.6001(3) 0.8969(4) 0.53039(16) 0.0286(10) Uani 1 1 d . . .
H11 H 0.5485 0.8563 0.5210 0.034 Uiso 1 1 calc R . .
H11A H 0.6010 0.9409 0.5600 0.034 Uiso 1 1 calc R . .
C12 C 0.6686(3) 0.8122(5) 0.54071(16) 0.0322(11) Uani 1 1 d . . .
H12 H 0.6609 0.7579 0.5655 0.039 Uiso 1 1 calc R . .
H12A H 0.7197 0.8523 0.5537 0.039 Uiso 1 1 calc R . .
C13 C 0.6728(3) 0.7486(4) 0.49471(15) 0.0259(10) Uani 1 1 d . . .
H13 H 0.6235 0.7035 0.4832 0.031 Uiso 1 1 calc R . .
H13A H 0.7187 0.6961 0.5022 0.031 Uiso 1 1 calc R . .
C14 C 0.7599(2) 0.6408(4) 0.42331(14) 0.0199(8) Uani 1 1 d . . .
H14 H 0.7286 0.5992 0.4430 0.024 Uiso 1 1 calc R . .
C15 C 0.8400(2) 0.6760(4) 0.45848(15) 0.0232(9) Uani 1 1 d . . .
H15 H 0.8729 0.7179 0.4404 0.028 Uiso 1 1 calc R . .
H15A H 0.8292 0.7264 0.4838 0.028 Uiso 1 1 calc R . .
C16 C 0.8858(3) 0.5717(4) 0.48230(17) 0.0303(10) Uani 1 1 d . . .
H16 H 0.9376 0.5952 0.5037 0.036 Uiso 1 1 calc R . .
H16A H 0.8548 0.5335 0.5025 0.036 Uiso 1 1 calc R . .
C17 C 0.9006(3) 0.4902(4) 0.44431(18) 0.0312(11) Uani 1 1 d . . .
H17 H 0.9282 0.4224 0.4604 0.037 Uiso 1 1 calc R . .
H17A H 0.9354 0.5262 0.4258 0.037 Uiso 1 1 calc R . .
C18 C 0.8217(3) 0.4562(4) 0.40975(18) 0.0311(11) Uani 1 1 d . . .
H18 H 0.7889 0.4145 0.4279 0.037 Uiso 1 1 calc R . .
H18A H 0.8326 0.4053 0.3846 0.037 Uiso 1 1 calc R . .
C19 C 0.7749(3) 0.5583(4) 0.38535(16) 0.0233(9) Uani 1 1 d . . .
H19 H 0.7232 0.5333 0.3644 0.028 Uiso 1 1 calc R . .
H19A H 0.8053 0.5964 0.3647 0.028 Uiso 1 1 calc R . .
C20 C 0.6066(2) 0.7072(4) 0.36078(14) 0.0201(9) Uani 1 1 d . . .
H20 H 0.6238 0.6598 0.3362 0.024 Uiso 1 1 calc R . .
C21 C 0.5571(3) 0.6271(4) 0.38405(16) 0.0253(9) Uani 1 1 d . . .
H21 H 0.5921 0.5677 0.4023 0.030 Uiso 1 1 calc R . .
H21A H 0.5335 0.6694 0.4070 0.030 Uiso 1 1 calc R . .
C22 C 0.4906(3) 0.5732(4) 0.34500(18) 0.0317(11) Uani 1 1 d . . .
H22 H 0.5148 0.5229 0.3249 0.038 Uiso 1 1 calc R . .
H22A H 0.4567 0.5266 0.3607 0.038 Uiso 1 1 calc R . .
C23 C 0.4384(3) 0.6599(5) 0.31247(19) 0.0369(12) Uani 1 1 d . . .
H23 H 0.4000 0.6207 0.2860 0.044 Uiso 1 1 calc R . .
H23A H 0.4075 0.7025 0.3315 0.044 Uiso 1 1 calc R . .
C24 C 0.4880(3) 0.7412(5) 0.29100(16) 0.0331(11) Uani 1 1 d . . .
H24 H 0.4528 0.7998 0.2722 0.040 Uiso 1 1 calc R . .
H24A H 0.5135 0.7002 0.2686 0.040 Uiso 1 1 calc R . .
C25 C 0.5525(2) 0.7971(4) 0.33081(15) 0.0237(9) Uani 1 1 d . . .
H25 H 0.5270 0.8420 0.3521 0.028 Uiso 1 1 calc R . .
H25A H 0.5848 0.8485 0.3160 0.028 Uiso 1 1 calc R . .
C26 C 0.7330(2) 1.1394(3) 0.42925(14) 0.0190(8) Uani 1 1 d . . .
C27 C 0.7839(2) 1.1517(4) 0.47609(14) 0.0190(8) Uani 1 1 d . . .
C28 C 0.7625(3) 1.2179(4) 0.51047(14) 0.0227(9) Uani 1 1 d . . .
H28 H 0.7980 1.2249 0.5416 0.027 Uiso 1 1 calc R . .
C29 C 0.6902(3) 1.2744(4) 0.50047(15) 0.0241(9) Uani 1 1 d . A .
C30 C 0.6417(3) 1.2655(4) 0.45347(15) 0.0227(9) Uani 1 1 d . . .
H30 H 0.5928 1.3060 0.4458 0.027 Uiso 1 1 calc R . .
C31 C 0.6608(2) 1.2006(3) 0.41724(14) 0.0179(8) Uani 1 1 d . . .
C32 C 0.8661(3) 1.0948(4) 0.48654(15) 0.0222(9) Uani 1 1 d . . .
C33 C 0.8632(2) 1.0107(4) 0.44519(16) 0.0238(9) Uani 1 1 d . . .
H33 H 0.8554 0.9336 0.4563 0.029 Uiso 1 1 calc R . .
H33A H 0.9145 1.0126 0.4356 0.029 Uiso 1 1 calc R . .
C34 C 0.8843(3) 1.0330(4) 0.53507(16) 0.0307(11) Uani 1 1 d . . .
H34 H 0.9355 0.9936 0.5399 0.046 Uiso 1 1 calc R . .
H34A H 0.8418 0.9783 0.5351 0.046 Uiso 1 1 calc R . .
H34B H 0.8872 1.0875 0.5613 0.046 Uiso 1 1 calc R . .
C35 C 0.9292(3) 1.1850(4) 0.48707(18) 0.0301(10) Uani 1 1 d . . .
H35 H 0.9267 1.2417 0.5116 0.045 Uiso 1 1 calc R . .
H35A H 0.9190 1.2209 0.4552 0.045 Uiso 1 1 calc R . .
H35B H 0.9822 1.1503 0.4947 0.045 Uiso 1 1 calc R . .
C36 C 0.6634(3) 1.3428(4) 0.53959(16) 0.0306(11) Uani 1 1 d . . .
C37A C 0.6485(6) 1.2619(8) 0.5778(4) 0.057(3) Uiso 0.660(7) 1 d P A 1
H37A H 0.6284 1.3040 0.6019 0.085 Uiso 0.660(7) 1 calc PR A 1
H37B H 0.6985 1.2242 0.5937 0.085 Uiso 0.660(7) 1 calc PR A 1
H37C H 0.6089 1.2056 0.5624 0.085 Uiso 0.660(7) 1 calc PR A 1
C38A C 0.7237(5) 1.4301(8) 0.5597(3) 0.048(2) Uiso 0.660(7) 1 d P A 1
H38A H 0.7068 1.4724 0.5849 0.072 Uiso 0.660(7) 1 calc PR A 1
H38B H 0.7290 1.4815 0.5338 0.072 Uiso 0.660(7) 1 calc PR A 1
H38C H 0.7753 1.3941 0.5736 0.072 Uiso 0.660(7) 1 calc PR A 1
C39A C 0.5813(5) 1.4039(7) 0.5194(3) 0.0365(19) Uiso 0.660(7) 1 d P A 1
H39A H 0.5397 1.3478 0.5069 0.055 Uiso 0.660(7) 1 calc PR A 1
H39B H 0.5856 1.4553 0.4933 0.055 Uiso 0.660(7) 1 calc PR A 1
H39C H 0.5672 1.4467 0.5455 0.055 Uiso 0.660(7) 1 calc PR A 1
C37B C 0.7309(8) 1.3349(12) 0.5902(5) 0.029(3) Uiso 0.340(7) 1 d P A 2
H37D H 0.7168 1.3854 0.6139 0.044 Uiso 0.340(7) 1 calc PR A 2
H37E H 0.7828 1.3571 0.5849 0.044 Uiso 0.340(7) 1 calc PR A 2
H37F H 0.7341 1.2574 0.6023 0.044 Uiso 0.340(7) 1 calc PR A 2
C38B C 0.6636(8) 1.4668(12) 0.5262(5) 0.031(3) Uiso 0.340(7) 1 d P A 2
H38D H 0.6338 1.4770 0.4925 0.046 Uiso 0.340(7) 1 calc PR A 2
H38E H 0.7188 1.4923 0.5301 0.046 Uiso 0.340(7) 1 calc PR A 2
H38F H 0.6384 1.5108 0.5474 0.046 Uiso 0.340(7) 1 calc PR A 2
C39B C 0.5894(10) 1.3000(14) 0.5451(6) 0.043(4) Uiso 0.340(7) 1 d P A 2
H39D H 0.5714 1.3448 0.5693 0.064 Uiso 0.340(7) 1 calc PR A 2
H39E H 0.5961 1.2214 0.5557 0.064 Uiso 0.340(7) 1 calc PR A 2
H39F H 0.5495 1.3043 0.5140 0.064 Uiso 0.340(7) 1 calc PR A 2
C40 C 0.6041(2) 1.2119(4) 0.36633(15) 0.0202(9) Uani 1 1 d . . .
C41 C 0.6339(3) 1.3133(4) 0.34192(17) 0.0337(11) Uani 1 1 d . . .
H41 H 0.6370 1.3798 0.3626 0.051 Uiso 1 1 calc R . .
H41A H 0.5967 1.3279 0.3105 0.051 Uiso 1 1 calc R . .
H41B H 0.6869 1.2966 0.3371 0.051 Uiso 1 1 calc R . .
C42 C 0.5177(3) 1.2356(5) 0.36829(18) 0.0389(13) Uani 1 1 d . . .
H42 H 0.4988 1.1747 0.3858 0.058 Uiso 1 1 calc R . .
H42A H 0.4837 1.2403 0.3353 0.058 Uiso 1 1 calc R . .
H42B H 0.5155 1.3071 0.3851 0.058 Uiso 1 1 calc R . .
C43 C 0.6006(3) 1.1101(4) 0.33317(16) 0.0297(11) Uani 1 1 d . . .
H43 H 0.6531 1.0983 0.3267 0.045 Uiso 1 1 calc R . .
H43A H 0.5609 1.1236 0.3026 0.045 Uiso 1 1 calc R . .
H43B H 0.5855 1.0432 0.3489 0.045 Uiso 1 1 calc R . .
C44 C 0.8287(2) 0.7161(4) 0.26312(14) 0.0195(8) Uani 1 1 d . . .
C45 C 0.9012(2) 0.7785(4) 0.27218(14) 0.0185(8) Uani 1 1 d . . .
C46 C 0.9322(2) 0.8065(4) 0.23232(15) 0.0205(9) Uani 1 1 d . . .
H46 H 0.9774 0.8546 0.2375 0.025 Uiso 1 1 calc R . .
C47 C 0.8993(2) 0.7670(4) 0.18570(14) 0.0204(9) Uani 1 1 d . B .
C48 C 0.8417(2) 0.6835(4) 0.18095(15) 0.0213(9) Uani 1 1 d . . .
H48 H 0.8248 0.6458 0.1508 0.026 Uiso 1 1 calc R . .
C49 C 0.8076(2) 0.6525(4) 0.21859(14) 0.0184(8) Uani 1 1 d . . .
C50 C 0.9569(2) 0.8086(4) 0.32171(14) 0.0210(9) Uani 1 1 d . . .
C51 C 0.9309(3) 0.7570(4) 0.36408(15) 0.0286(10) Uani 1 1 d . . .
H51 H 0.8803 0.7908 0.3664 0.043 Uiso 1 1 calc R . .
H51A H 0.9718 0.7712 0.3941 0.043 Uiso 1 1 calc R . .
H51B H 0.9239 0.6756 0.3591 0.043 Uiso 1 1 calc R . .
C52 C 0.9690(3) 0.9355(4) 0.32940(17) 0.0275(10) Uani 1 1 d . . .
H52 H 0.9834 0.9688 0.3013 0.041 Uiso 1 1 calc R . .
H52A H 1.0119 0.9492 0.3585 0.041 Uiso 1 1 calc R . .
H52B H 0.9194 0.9697 0.3334 0.041 Uiso 1 1 calc R . .
C53 C 1.0387(2) 0.7535(4) 0.32277(16) 0.0263(10) Uani 1 1 d . . .
H53 H 1.0312 0.6730 0.3156 0.039 Uiso 1 1 calc R . .
H53A H 1.0748 0.7634 0.3549 0.039 Uiso 1 1 calc R . .
H53B H 1.0619 0.7894 0.2985 0.039 Uiso 1 1 calc R . .
C54 C 0.9283(3) 0.8115(4) 0.14281(15) 0.0255(9) Uani 1 1 d . . .
C55A C 1.0046(5) 0.8801(8) 0.1579(3) 0.040(2) Uiso 0.625(9) 1 d P B 1
H55A H 1.0470 0.8335 0.1778 0.060 Uiso 0.625(9) 1 calc PR B 1
H55B H 0.9953 0.9457 0.1766 0.060 Uiso 0.625(9) 1 calc PR B 1
H55C H 1.0207 0.9053 0.1290 0.060 Uiso 0.625(9) 1 calc PR B 1
C56A C 0.9454(6) 0.7171(9) 0.1111(4) 0.051(3) Uiso 0.625(9) 1 d P B 1
H56A H 0.9634 0.7490 0.0839 0.076 Uiso 0.625(9) 1 calc PR B 1
H56B H 0.8966 0.6732 0.0987 0.076 Uiso 0.625(9) 1 calc PR B 1
H56C H 0.9871 0.6682 0.1301 0.076 Uiso 0.625(9) 1 calc PR B 1
C57A C 0.8633(6) 0.8895(8) 0.1147(4) 0.048(3) Uiso 0.625(9) 1 d P B 1
H57A H 0.8529 0.9488 0.1362 0.071 Uiso 0.625(9) 1 calc PR B 1
H57B H 0.8143 0.8462 0.1020 0.071 Uiso 0.625(9) 1 calc PR B 1
H57C H 0.8808 0.9235 0.0878 0.071 Uiso 0.625(9) 1 calc PR B 1
C55B C 0.9172(12) 0.9382(16) 0.1375(7) 0.065(6) Uiso 0.375(9) 1 d P B 2
H55D H 0.9599 0.9763 0.1612 0.097 Uiso 0.375(9) 1 calc PR B 2
H55E H 0.8654 0.9592 0.1430 0.097 Uiso 0.375(9) 1 calc PR B 2
H55F H 0.9191 0.9608 0.1047 0.097 Uiso 0.375(9) 1 calc PR B 2
C56B C 1.0170(10) 0.7914(15) 0.1508(6) 0.051(5) Uiso 0.375(9) 1 d P B 2
H56D H 1.0350 0.8213 0.1233 0.077 Uiso 0.375(9) 1 calc PR B 2
H56E H 1.0278 0.7105 0.1538 0.077 Uiso 0.375(9) 1 calc PR B 2
H56F H 1.0456 0.8296 0.1805 0.077 Uiso 0.375(9) 1 calc PR B 2
C57B C 0.8933(12) 0.7496(16) 0.0959(7) 0.061(5) Uiso 0.375(9) 1 d P B 2
H57D H 0.9220 0.7713 0.0717 0.092 Uiso 0.375(9) 1 calc PR B 2
H57E H 0.8367 0.7693 0.0841 0.092 Uiso 0.375(9) 1 calc PR B 2
H57F H 0.8984 0.6683 0.1015 0.092 Uiso 0.375(9) 1 calc PR B 2
C58 C 0.7527(3) 0.5466(4) 0.21057(15) 0.0236(9) Uani 1 1 d . . .
C59 C 0.7743(3) 0.4681(4) 0.17252(19) 0.0351(12) Uani 1 1 d . . .
H59 H 0.8320 0.4542 0.1811 0.053 Uiso 1 1 calc R . .
H59A H 0.7587 0.5037 0.1406 0.053 Uiso 1 1 calc R . .
H59B H 0.7459 0.3964 0.1718 0.053 Uiso 1 1 calc R . .
C60 C 0.6631(3) 0.5742(4) 0.19177(17) 0.0270(10) Uani 1 1 d . . .
H60 H 0.6331 0.5043 0.1825 0.041 Uiso 1 1 calc R . .
H60A H 0.6555 0.6239 0.1636 0.041 Uiso 1 1 calc R . .
H60B H 0.6440 0.6118 0.2173 0.041 Uiso 1 1 calc R . .
C61 C 0.7663(3) 0.4762(4) 0.25724(17) 0.0315(11) Uani 1 1 d . . .
H61 H 0.7350 0.4066 0.2506 0.047 Uiso 1 1 calc R . .
H61A H 0.7495 0.5195 0.2822 0.047 Uiso 1 1 calc R . .
H61B H 0.8232 0.4575 0.2685 0.047 Uiso 1 1 calc R . .

loop_
_atom_site_aniso_label
_atom_site_aniso_U_11
_atom_site_aniso_U_22
_atom_site_aniso_U_33
_atom_site_aniso_U_23
_atom_site_aniso_U_13
_atom_site_aniso_U_12
Pt1 0.01667(8) 0.01884(9) 0.01369(8) -0.00227(6) 0.00417(6) -0.00009(6)
P1 0.0191(5) 0.0207(6) 0.0170(5) -0.0038(4) 0.0040(4) 0.0004(4)
P2 0.0161(5) 0.0202(5) 0.0156(5) -0.0019(4) 0.0035(4) -0.0010(4)
N1 0.0240(18) 0.0205(18) 0.0156(16) -0.0014(14) 0.0069(13) -0.0002(15)
P3 0.0168(5) 0.0208(6) 0.0135(5) -0.0006(4) 0.0033(4) 0.0004(4)
C1 0.025(2) 0.019(2) 0.025(2) -0.0038(17) 0.0078(17) -0.0062(17)
C2 0.019(2) 0.028(2) 0.0147(18) -0.0021(17) 0.0069(15) 0.0016(17)
C3 0.022(2) 0.019(2) 0.028(2) -0.0016(18) 0.0094(17) 0.0016(17)
C4 0.027(2) 0.023(2) 0.033(2) 0.000(2) 0.0111(19) -0.0035(19)
C5 0.028(2) 0.028(3) 0.026(2) 0.0048(19) 0.0123(18) 0.0047(19)
C6 0.028(2) 0.028(2) 0.018(2) 0.0010(18) 0.0084(17) 0.0083(19)
C7 0.0176(19) 0.024(2) 0.019(2) -0.0013(17) 0.0055(15) 0.0063(17)
C8 0.020(2) 0.027(2) 0.0157(19) -0.0019(17) 0.0045(15) 0.0016(18)
C9 0.021(2) 0.026(2) 0.020(2) -0.0034(17) 0.0060(16) 0.0007(18)
C10 0.029(2) 0.030(3) 0.028(2) -0.008(2) 0.0138(19) 0.001(2)
C11 0.031(2) 0.036(3) 0.021(2) -0.0030(19) 0.0121(18) 0.005(2)
C12 0.033(3) 0.048(3) 0.018(2) -0.001(2) 0.0116(18) 0.008(2)
C13 0.027(2) 0.031(3) 0.020(2) 0.0020(18) 0.0083(17) 0.0085(19)
C14 0.021(2) 0.025(2) 0.0140(18) 0.0012(16) 0.0039(15) 0.0012(17)
C15 0.023(2) 0.025(2) 0.019(2) -0.0046(17) 0.0010(16) 0.0038(18)
C16 0.029(2) 0.033(3) 0.027(2) 0.003(2) 0.0025(19) 0.004(2)
C17 0.023(2) 0.031(3) 0.037(3) 0.002(2) 0.0012(19) 0.005(2)
C18 0.027(2) 0.026(3) 0.040(3) -0.002(2) 0.007(2) 0.002(2)
C19 0.022(2) 0.023(2) 0.025(2) -0.0008(18) 0.0072(17) -0.0024(18)
C20 0.0158(19) 0.028(2) 0.0175(19) -0.0049(17) 0.0051(15) -0.0029(17)
C21 0.023(2) 0.031(3) 0.024(2) 0.0001(19) 0.0099(17) -0.0036(19)
C22 0.021(2) 0.039(3) 0.037(3) -0.003(2) 0.0106(19) -0.009(2)
C23 0.016(2) 0.053(3) 0.038(3) -0.001(2) 0.0013(19) -0.011(2)
C24 0.022(2) 0.050(3) 0.024(2) -0.001(2) -0.0009(18) -0.004(2)
C25 0.020(2) 0.034(3) 0.016(2) 0.0005(18) 0.0021(16) -0.0036(18)
C26 0.023(2) 0.019(2) 0.0148(18) -0.0028(16) 0.0031(15) -0.0023(17)
C27 0.0185(19) 0.021(2) 0.0161(19) 0.0016(16) 0.0015(15) -0.0010(17)
C28 0.029(2) 0.026(2) 0.0111(18) -0.0025(17) 0.0010(16) -0.0033(19)
C29 0.034(2) 0.023(2) 0.016(2) -0.0028(17) 0.0088(17) -0.0018(19)
C30 0.025(2) 0.022(2) 0.022(2) 0.0037(17) 0.0078(17) 0.0046(18)
C31 0.020(2) 0.019(2) 0.0144(18) 0.0000(15) 0.0041(15) 0.0015(16)
C32 0.021(2) 0.025(2) 0.018(2) -0.0009(17) 0.0002(16) 0.0011(17)
C33 0.020(2) 0.022(2) 0.028(2) -0.0022(18) 0.0036(17) 0.0060(18)
C34 0.032(3) 0.033(3) 0.023(2) 0.001(2) -0.0012(18) 0.004(2)
C35 0.027(2) 0.029(3) 0.033(3) -0.006(2) 0.0042(19) -0.003(2)
C36 0.040(3) 0.036(3) 0.019(2) -0.005(2) 0.0128(19) 0.004(2)
C40 0.020(2) 0.021(2) 0.018(2) 0.0025(16) 0.0030(16) 0.0022(17)
C41 0.038(3) 0.030(3) 0.027(2) 0.004(2) -0.004(2) -0.010(2)
C42 0.023(2) 0.060(4) 0.030(3) -0.006(2) -0.0012(19) 0.004(2)
C43 0.038(3) 0.029(3) 0.016(2) -0.0014(18) -0.0055(18) 0.006(2)
C44 0.022(2) 0.021(2) 0.0138(18) -0.0039(16) 0.0017(15) 0.0015(17)
C45 0.0177(19) 0.021(2) 0.0170(19) -0.0008(16) 0.0051(15) 0.0024(16)
C46 0.022(2) 0.021(2) 0.020(2) -0.0024(17) 0.0079(16) 0.0007(17)
C47 0.023(2) 0.024(2) 0.0159(19) -0.0016(17) 0.0079(16) 0.0038(17)
C48 0.019(2) 0.025(2) 0.018(2) -0.0058(17) 0.0020(16) 0.0058(17)
C49 0.0156(19) 0.021(2) 0.0182(19) -0.0022(16) 0.0034(15) 0.0024(16)
C50 0.0160(19) 0.029(2) 0.0164(19) -0.0024(17) 0.0017(15) -0.0019(17)
C51 0.020(2) 0.047(3) 0.020(2) 0.002(2) 0.0047(17) -0.001(2)
C52 0.023(2) 0.029(3) 0.029(2) -0.010(2) 0.0041(18) -0.0010(19)
C53 0.019(2) 0.034(3) 0.026(2) -0.0007(19) 0.0058(17) 0.0012(19)
C54 0.028(2) 0.032(3) 0.019(2) -0.0002(18) 0.0092(17) 0.0020(19)
C58 0.026(2) 0.022(2) 0.021(2) -0.0059(17) 0.0018(17) -0.0012(18)
C59 0.040(3) 0.024(3) 0.042(3) -0.012(2) 0.013(2) -0.004(2)
C60 0.024(2) 0.025(2) 0.030(2) -0.0036(19) 0.0024(18) -0.0072(19)
C61 0.036(3) 0.018(2) 0.036(3) -0.001(2) 0.002(2) -0.002(2)

loop_
_atom_type_symbol
_atom_type_description
_atom_type_scat_dispersion_real
_atom_type_scat_dispersion_imag
_atom_type_scat_source
C C 0.0033 0.0016 'International Tables Vol C Tables 4.2.6.8 and 6.1.1.4'
H H 0.0000 0.0000 'International Tables Vol C Tables 4.2.6.8 and 6.1.1.4'
N N 0.0061 0.0033 'International Tables Vol C Tables 4.2.6.8 and 6.1.1.4'
P P 0.1023 0.0942 'International Tables Vol C Tables 4.2.6.8 and 6.1.1.4'
Pt Pt -1.7033 8.3905 'International Tables Vol C Tables 4.2.6.8 and 6.1.1.4'

loop_
_geom_angle_atom_site_label_1
_geom_angle_atom_site_label_2
_geom_angle_atom_site_label_3
_geom_angle
N1 Pt1 P3 167.49(10)
N1 Pt1 P1 81.85(10)
P3 Pt1 P1 103.78(4)
N1 Pt1 P2 83.69(10)
P3 Pt1 P2 92.21(4)
P1 Pt1 P2 162.89(4)
C1 P1 C33 112.7(2)
C1 P1 C26 107.4(2)
C33 P1 C26 92.64(19)
C1 P1 Pt1 100.27(15)
C33 P1 Pt1 107.16(14)
C26 P1 Pt1 136.33(14)
C2 P2 C44 92.33(18)
C2 P2 Pt1 89.30(13)
C44 P2 Pt1 117.18(13)
C7 N1 C3 121.6(4)
C7 N1 Pt1 118.9(3)
C3 N1 Pt1 119.5(3)
C14 P3 C20 104.0(2)
C14 P3 C8 101.10(18)
C20 P3 C8 109.46(19)
C14 P3 Pt1 119.39(14)
C20 P3 Pt1 104.82(14)
C8 P3 Pt1 117.23(15)
C3 C1 P1 117.1(3)
C3 C1 H1 121.4
P1 C1 H1 121.4
C7 C2 P2 112.1(3)
C7 C2 H2 109.2
P2 C2 H2 109.2
C7 C2 H2A 109.2
P2 C2 H2A 109.2
H2 C2 H2A 107.9
N1 C3 C1 119.8(4)
N1 C3 C4 116.8(4)
C1 C3 C4 123.4(4)
C5 C4 C3 120.7(4)
C5 C4 H4 119.6
C3 C4 H4 119.6
C4 C5 C6 120.6(4)
C4 C5 H5 119.7
C6 C5 H5 119.7
C7 C6 C5 118.6(4)
C7 C6 H6 120.7
C5 C6 H6 120.7
C6 C7 N1 121.4(4)
C6 C7 C2 124.3(4)
N1 C7 C2 114.3(4)
C9 C8 C13 108.8(3)
C9 C8 P3 113.0(3)
C13 C8 P3 117.3(3)
C9 C8 H8 105.6
C13 C8 H8 105.6
P3 C8 H8 105.6
C10 C9 C8 111.0(3)
C10 C9 H9 109.4
C8 C9 H9 109.4
C10 C9 H9A 109.4
C8 C9 H9A 109.4
H9 C9 H9A 108.0
C11 C10 C9 111.8(4)
C11 C10 H10 109.3
C9 C10 H10 109.3
C11 C10 H10A 109.3
C9 C10 H10A 109.3
H10 C10 H10A 107.9
C10 C11 C12 110.4(4)
C10 C11 H11 109.6
C12 C11 H11 109.6
C10 C11 H11A 109.6
C12 C11 H11A 109.6
H11 C11 H11A 108.1
C11 C12 C13 111.0(4)
C11 C12 H12 109.4
C13 C12 H12 109.4
C11 C12 H12A 109.4
C13 C12 H12A 109.4
H12 C12 H12A 108.0
C12 C13 C8 111.4(4)
C12 C13 H13 109.3
C8 C13 H13 109.3
C12 C13 H13A 109.3
C8 C13 H13A 109.3
H13 C13 H13A 108.0
C19 C14 C15 110.5(3)
C19 C14 P3 114.7(3)
C15 C14 P3 110.5(3)
C19 C14 H14 106.9
C15 C14 H14 106.9
P3 C14 H14 106.9
C16 C15 C14 110.4(4)
C16 C15 H15 109.6
C14 C15 H15 109.6
C16 C15 H15A 109.6
C14 C15 H15A 109.6
H15 C15 H15A 108.1
C17 C16 C15 110.9(4)
C17 C16 H16 109.4
C15 C16 H16 109.4
C17 C16 H16A 109.4
C15 C16 H16A 109.4
H16 C16 H16A 108.0
C16 C17 C18 110.4(4)
C16 C17 H17 109.6
C18 C17 H17 109.6
C16 C17 H17A 109.6
C18 C17 H17A 109.6
H17 C17 H17A 108.1
C17 C18 C19 111.8(4)
C17 C18 H18 109.2
C19 C18 H18 109.2
C17 C18 H18A 109.2
C19 C18 H18A 109.2
H18 C18 H18A 107.9
C18 C19 C14 110.5(4)
C18 C19 H19 109.6
C14 C19 H19 109.6
C18 C19 H19A 109.6
C14 C19 H19A 109.6
H19 C19 H19A 108.1
C25 C20 C21 110.1(3)
C25 C20 P3 112.8(3)
C21 C20 P3 119.2(3)
C25 C20 H20 104.3
C21 C20 H20 104.3
P3 C20 H20 104.3
C22 C21 C20 110.1(4)
C22 C21 H21 109.6
C20 C21 H21 109.6
C22 C21 H21A 109.6
C20 C21 H21A 109.6
H21 C21 H21A 108.2
C23 C22 C21 112.7(4)
C23 C22 H22 109.1
C21 C22 H22 109.1
C23 C22 H22A 109.1
C21 C22 H22A 109.1
H22 C22 H22A 107.8
C24 C23 C22 111.6(4)
C24 C23 H23 109.3
C22 C23 H23 109.3
C24 C23 H23A 109.3
C22 C23 H23A 109.3
H23 C23 H23A 108.0
C23 C24 C25 110.9(4)
C23 C24 H24 109.5
C25 C24 H24 109.5
C23 C24 H24A 109.5
C25 C24 H24A 109.5
H24 C24 H24A 108.0
C24 C25 C20 110.1(4)
C24 C25 H25 109.6
C20 C25 H25 109.6
C24 C25 H25A 109.6
C20 C25 H25A 109.6
H25 C25 H25A 108.2
C31 C26 C27 118.8(4)
C31 C26 P1 131.5(3)
C27 C26 P1 109.6(3)
C28 C27 C26 121.3(4)
C28 C27 C32 120.8(4)
C26 C27 C32 117.8(4)
C27 C28 C29 121.2(4)
C27 C28 H28 119.4
C29 C28 H28 119.4
C28 C29 C30 117.2(4)
C28 C29 C36 121.6(4)
C30 C29 C36 121.2(4)
C31 C30 C29 123.9(4)
C31 C30 H30 118.1
C29 C30 H30 118.1
C30 C31 C26 117.5(4)
C30 C31 C40 116.0(4)
C26 C31 C40 126.2(4)
C35 C32 C34 110.0(4)
C35 C32 C27 108.5(4)
C34 C32 C27 111.1(4)
C35 C32 C33 110.6(4)
C34 C32 C33 110.1(4)
C27 C32 C33 106.6(3)
C32 C33 P1 110.0(3)
C32 C33 H33 109.7
P1 C33 H33 109.7
C32 C33 H33A 109.7
P1 C33 H33A 109.7
H33 C33 H33A 108.2
C32 C34 H34 109.5
C32 C34 H34A 109.5
H34 C34 H34A 109.5
C32 C34 H34B 109.5
H34 C34 H34B 109.5
H34A C34 H34B 109.5
C32 C35 H35 109.5
C32 C35 H35A 109.5
H35 C35 H35A 109.5
C32 C35 H35B 109.5
H35 C35 H35B 109.5
H35A C35 H35B 109.5
C39B C36 C38A 140.8(8)
C39B C36 C37A 51.6(8)
C38A C36 C37A 113.1(6)
C39B C36 C38B 115.6(9)
C38A C36 C38B 51.3(6)
C37A C36 C38B 143.3(7)
C39B C36 C29 109.3(8)
C38A C36 C29 109.9(5)
C37A C36 C29 108.7(5)
C38B C36 C29 108.0(6)
C39B C36 C39A 56.6(7)
C38A C36 C39A 107.6(6)
C37A C36 C39A 104.8(6)
C38B C36 C39A 61.2(6)
C29 C36 C39A 112.6(4)
C39B C36 C37B 110.6(9)
C38A C36 C37B 54.0(6)
C37A C36 C37B 62.5(6)
C38B C36 C37B 103.5(8)
C29 C36 C37B 109.6(6)
C39A C36 C37B 137.7(7)
C36 C37A H37A 109.5
C36 C37A H37B 109.5
C36 C37A H37C 109.5
C36 C38A H38A 109.5
C36 C38A H38B 109.5
C36 C38A H38C 109.5
C36 C39A H39A 109.5
C36 C39A H39B 109.5
C36 C39A H39C 109.5
C36 C37B H37D 109.5
C36 C37B H37E 109.5
H37D C37B H37E 109.5
C36 C37B H37F 109.5
H37D C37B H37F 109.5
H37E C37B H37F 109.5
C36 C38B H38D 109.5
C36 C38B H38E 109.5
H38D C38B H38E 109.5
C36 C38B H38F 109.5
H38D C38B H38F 109.5
H38E C38B H38F 109.5
C36 C39B H39D 109.5
C36 C39B H39E 109.5
H39D C39B H39E 109.5
C36 C39B H39F 109.5
H39D C39B H39F 109.5
H39E C39B H39F 109.5
C43 C40 C42 106.2(4)
C43 C40 C41 107.8(4)
C42 C40 C41 108.0(4)
C43 C40 C31 115.6(3)
C42 C40 C31 112.2(3)
C41 C40 C31 106.7(3)
C40 C41 H41 109.5
C40 C41 H41A 109.5
H41 C41 H41A 109.5
C40 C41 H41B 109.5
H41 C41 H41B 109.5
H41A C41 H41B 109.5
C40 C42 H42 109.5
C40 C42 H42A 109.5
H42 C42 H42A 109.5
C40 C42 H42B 109.5
H42 C42 H42B 109.5
H42A C42 H42B 109.5
C40 C43 H43 109.5
C40 C43 H43A 109.5
H43 C43 H43A 109.5
C40 C43 H43B 109.5
H43 C43 H43B 109.5
H43A C43 H43B 109.5
C45 C44 C49 116.9(4)
C45 C44 P2 129.1(3)
C49 C44 P2 110.7(3)
C46 C45 C44 118.0(4)
C46 C45 C50 114.1(4)
C44 C45 C50 127.5(4)
C47 C46 C45 122.9(4)
C47 C46 H46 118.5
C45 C46 H46 118.5
C48 C47 C46 116.6(4)
C48 C47 C54 122.6(4)
C46 C47 C54 120.7(4)
C47 C48 C49 122.9(4)
C47 C48 H48 118.6
C49 C48 H48 118.6
C48 C49 C44 118.3(4)
C48 C49 C58 117.3(4)
C44 C49 C58 124.3(4)
C51 C50 C52 109.9(4)
C51 C50 C45 113.2(3)
C52 C50 C45 113.1(4)
C51 C50 C53 105.2(4)
C52 C50 C53 108.7(3)
C45 C50 C53 106.2(3)
C50 C51 H51 109.5
C50 C51 H51A 109.5
H51 C51 H51A 109.5
C50 C51 H51B 109.5
H51 C51 H51B 109.5
H51A C51 H51B 109.5
C50 C52 H52 109.5
C50 C52 H52A 109.5
H52 C52 H52A 109.5
C50 C52 H52B 109.5
H52 C52 H52B 109.5
H52A C52 H52B 109.5
C50 C53 H53 109.5
C50 C53 H53A 109.5
H53 C53 H53A 109.5
C50 C53 H53B 109.5
H53 C53 H53B 109.5
H53A C53 H53B 109.5
C56B C54 C56A 68.5(8)
C56B C54 C57B 103.0(10)
C56A C54 C57B 37.6(7)
C56B C54 C55A 42.7(7)
C56A C54 C55A 106.4(6)
C57B C54 C55A 129.7(9)
C56B C54 C55B 105.7(10)
C56A C54 C55B 135.3(9)
C57B C54 C55B 112.3(11)
C55A C54 C55B 64.9(8)
C56B C54 C57A 139.8(8)
C56A C54 C57A 111.3(6)
C57B C54 C57A 75.4(8)
C55A C54 C57A 107.4(6)
C55B C54 C57A 44.5(8)
C56B C54 C47 110.2(7)
C56A C54 C47 111.9(5)
C57B C54 C47 113.6(8)
C55A C54 C47 113.2(5)
C55B C54 C47 111.5(8)
C57A C54 C47 106.7(5)
C54 C55A H55A 109.5
C54 C55A H55B 109.5
C54 C55A H55C 109.5
C54 C56A H56A 109.5
C54 C56A H56B 109.5
C54 C56A H56C 109.5
C54 C57A H57A 109.5
C54 C57A H57B 109.5
C54 C57A H57C 109.5
C54 C55B H55D 109.5
C54 C55B H55E 109.5
H55D C55B H55E 109.5
C54 C55B H55F 109.5
H55D C55B H55F 109.5
H55E C55B H55F 109.5
C54 C56B H56D 109.5
C54 C56B H56E 109.5
H56D C56B H56E 109.5
C54 C56B H56F 109.5
H56D C56B H56F 109.5
H56E C56B H56F 109.5
C54 C57B H57D 109.5
C54 C57B H57E 109.5
H57D C57B H57E 109.5
C54 C57B H57F 109.5
H57D C57B H57F 109.5
H57E C57B H57F 109.5
C61 C58 C60 109.9(4)
C61 C58 C59 105.5(4)
C60 C58 C59 106.2(4)
C61 C58 C49 110.8(3)
C60 C58 C49 113.7(4)
C59 C58 C49 110.3(4)
C58 C59 H59 109.5
C58 C59 H59A 109.5
H59 C59 H59A 109.5
C58 C59 H59B 109.5
H59 C59 H59B 109.5
H59A C59 H59B 109.5
C58 C60 H60 109.5
C58 C60 H60A 109.5
H60 C60 H60A 109.5
C58 C60 H60B 109.5
H60 C60 H60B 109.5
H60A C60 H60B 109.5
C58 C61 H61 109.5
C58 C61 H61A 109.5
H61 C61 H61A 109.5
C58 C61 H61B 109.5
H61 C61 H61B 109.5
H61A C61 H61B 109.5

loop_
_geom_bond_atom_site_label_1
_geom_bond_atom_site_label_2
_geom_bond_distance
Pt1 N1 2.073(3)
Pt1 P3 2.2839(11)
Pt1 P1 2.3259(11)
Pt1 P2 2.3892(11)
P1 C1 1.747(4)
P1 C33 1.842(4)
P1 C26 1.842(4)
P2 C2 1.879(4)
P2 C44 1.899(4)
N1 C7 1.367(5)
N1 C3 1.378(5)
P3 C14 1.846(4)
P3 C20 1.851(4)
P3 C8 1.870(4)
C1 C3 1.382(6)
C1 H1 0.9500
C2 C7 1.486(6)
C2 H2 0.9900
C2 H2A 0.9900
C3 C4 1.435(6)
C4 C5 1.357(6)
C4 H4 0.9500
C5 C6 1.403(6)
C5 H5 0.9500
C6 C7 1.366(6)
C6 H6 0.9500
C8 C9 1.531(6)
C8 C13 1.535(6)
C8 H8 1.0000
C9 C10 1.527(6)
C9 H9 0.9900
C9 H9A 0.9900
C10 C11 1.522(6)
C10 H10 0.9900
C10 H10A 0.9900
C11 C12 1.526(6)
C11 H11 0.9900
C11 H11A 0.9900
C12 C13 1.531(6)
C12 H12 0.9900
C12 H12A 0.9900
C13 H13 0.9900
C13 H13A 0.9900
C14 C19 1.529(6)
C14 C15 1.552(6)
C14 H14 1.0000
C15 C16 1.536(6)
C15 H15 0.9900
C15 H15A 0.9900
C16 C17 1.520(7)
C16 H16 0.9900
C16 H16A 0.9900
C17 C18 1.526(6)
C17 H17 0.9900
C17 H17A 0.9900
C18 C19 1.527(6)
C18 H18 0.9900
C18 H18A 0.9900
C19 H19 0.9900
C19 H19A 0.9900
C20 C25 1.533(6)
C20 C21 1.536(6)
C20 H20 1.0000
C21 C22 1.529(6)
C21 H21 0.9900
C21 H21A 0.9900
C22 C23 1.523(7)
C22 H22 0.9900
C22 H22A 0.9900
C23 C24 1.517(7)
C23 H23 0.9900
C23 H23A 0.9900
C24 C25 1.531(6)
C24 H24 0.9900
C24 H24A 0.9900
C25 H25 0.9900
C25 H25A 0.9900
C26 C31 1.412(6)
C26 C27 1.413(5)
C27 C28 1.376(6)
C27 C32 1.535(6)
C28 C29 1.385(6)
C28 H28 0.9500
C29 C30 1.398(6)
C29 C36 1.540(6)
C30 C31 1.393(6)
C30 H30 0.9500
C31 C40 1.543(5)
C32 C35 1.526(6)
C32 C34 1.529(6)
C32 C33 1.537(6)
C33 H33 0.9900
C33 H33A 0.9900
C34 H34 0.9800
C34 H34A 0.9800
C34 H34B 0.9800
C35 H35 0.9800
C35 H35A 0.9800
C35 H35B 0.9800
C36 C39B 1.422(17)
C36 C38A 1.481(10)
C36 C37A 1.522(11)
C36 C38B 1.522(15)
C36 C39A 1.572(9)
C36 C37B 1.618(14)
C37A H37A 0.9800
C37A H37B 0.9800
C37A H37C 0.9800
C38A H38A 0.9800
C38A H38B 0.9800
C38A H38C 0.9800
C39A H39A 0.9800
C39A H39B 0.9800
C39A H39C 0.9800
C37B H37D 0.9800
C37B H37E 0.9800
C37B H37F 0.9800
C38B H38D 0.9800
C38B H38E 0.9800
C38B H38F 0.9800
C39B H39D 0.9800
C39B H39E 0.9800
C39B H39F 0.9800
C40 C43 1.527(6)
C40 C42 1.534(6)
C40 C41 1.542(6)
C41 H41 0.9800
C41 H41A 0.9800
C41 H41B 0.9800
C42 H42 0.9800
C42 H42A 0.9800
C42 H42B 0.9800
C43 H43 0.9800
C43 H43A 0.9800
C43 H43B 0.9800
C44 C45 1.424(6)
C44 C49 1.445(5)
C45 C46 1.411(5)
C45 C50 1.541(5)
C46 C47 1.392(6)
C46 H46 0.9500
C47 C48 1.388(6)
C47 C54 1.526(6)
C48 C49 1.396(6)
C48 H48 0.9500
C49 C58 1.557(6)
C50 C51 1.519(6)
C50 C52 1.530(6)
C50 C53 1.552(6)
C51 H51 0.9800
C51 H51A 0.9800
C51 H51B 0.9800
C52 H52 0.9800
C52 H52A 0.9800
C52 H52B 0.9800
C53 H53 0.9800
C53 H53A 0.9800
C53 H53B 0.9800
C54 C56B 1.511(16)
C54 C56A 1.515(11)
C54 C57B 1.515(18)
C54 C55A 1.518(10)
C54 C55B 1.520(19)
C54 C57A 1.522(10)
C55A H55A 0.9800
C55A H55B 0.9800
C55A H55C 0.9800
C56A H56A 0.9800
C56A H56B 0.9800
C56A H56C 0.9800
C57A H57A 0.9800
C57A H57B 0.9800
C57A H57C 0.9800
C55B H55D 0.9800
C55B H55E 0.9800
C55B H55F 0.9800
C56B H56D 0.9800
C56B H56E 0.9800
C56B H56F 0.9800
C57B H57D 0.9800
C57B H57E 0.9800
C57B H57F 0.9800
C58 C61 1.540(6)
C58 C60 1.543(6)
C58 C59 1.545(6)
C59 H59 0.9800
C59 H59A 0.9800
C59 H59B 0.9800
C60 H60 0.9800
C60 H60A 0.9800
C60 H60B 0.9800
C61 H61 0.9800
C61 H61A 0.9800
C61 H61B 0.9800

loop_
_geom_torsion_atom_site_label_1
_geom_torsion_atom_site_label_2
_geom_torsion_atom_site_label_3
_geom_torsion_atom_site_label_4
_geom_torsion
N1 Pt1 P1 C1 -9.51(18)
P3 Pt1 P1 C1 -178.13(15)
P2 Pt1 P1 C1 23.1(2)
N1 Pt1 P1 C33 -127.36(18)
P3 Pt1 P1 C33 64.02(16)
P2 Pt1 P1 C33 -94.7(2)
N1 Pt1 P1 C26 119.5(2)
P3 Pt1 P1 C26 -49.1(2)
P2 Pt1 P1 C26 152.1(2)
N1 Pt1 P2 C2 -31.55(16)
P3 Pt1 P2 C2 136.60(13)
P1 Pt1 P2 C2 -64.05(18)
N1 Pt1 P2 C44 60.71(17)
P3 Pt1 P2 C44 -131.14(15)
P1 Pt1 P2 C44 28.2(2)
P3 Pt1 N1 C7 -51.1(6)
P1 Pt1 N1 C7 -168.9(3)
P2 Pt1 N1 C7 20.3(3)
P3 Pt1 N1 C3 127.6(4)
P1 Pt1 N1 C3 9.9(3)
P2 Pt1 N1 C3 -161.0(3)
N1 Pt1 P3 C14 133.4(5)
P1 Pt1 P3 C14 -110.95(15)
P2 Pt1 P3 C14 62.92(16)
N1 Pt1 P3 C20 17.6(5)
P1 Pt1 P3 C20 133.22(14)
P2 Pt1 P3 C20 -52.92(14)
N1 Pt1 P3 C8 -104.0(5)
P1 Pt1 P3 C8 11.63(15)
P2 Pt1 P3 C8 -174.50(15)
C33 P1 C1 C3 124.0(4)
C26 P1 C1 C3 -135.5(3)
Pt1 P1 C1 C3 10.3(4)
C44 P2 C2 C7 -70.4(3)
Pt1 P2 C2 C7 46.7(3)
C7 N1 C3 C1 172.7(4)
Pt1 N1 C3 C1 -6.0(5)
C7 N1 C3 C4 -7.0(6)
Pt1 N1 C3 C4 174.3(3)
P1 C1 C3 N1 -4.3(6)
P1 C1 C3 C4 175.4(3)
N1 C3 C4 C5 2.9(6)
C1 C3 C4 C5 -176.7(4)
C3 C4 C5 C6 1.4(7)
C4 C5 C6 C7 -1.8(6)
C5 C6 C7 N1 -2.2(6)
C5 C6 C7 C2 176.1(4)
C3 N1 C7 C6 6.8(6)
Pt1 N1 C7 C6 -174.5(3)
C3 N1 C7 C2 -171.6(4)
Pt1 N1 C7 C2 7.1(5)
P2 C2 C7 C6 140.4(4)
P2 C2 C7 N1 -41.1(4)
C14 P3 C8 C9 -160.7(3)
C20 P3 C8 C9 -51.4(4)
Pt1 P3 C8 C9 67.7(3)
C14 P3 C8 C13 -32.8(4)
C20 P3 C8 C13 76.5(4)
Pt1 P3 C8 C13 -164.4(3)
C13 C8 C9 C10 57.4(5)
P3 C8 C9 C10 -170.5(3)
C8 C9 C10 C11 -57.5(5)
C9 C10 C11 C12 55.5(5)
C10 C11 C12 C13 -55.1(5)
C11 C12 C13 C8 57.2(5)
C9 C8 C13 C12 -57.6(5)
P3 C8 C13 C12 172.5(3)
C20 P3 C14 C19 57.4(3)
C8 P3 C14 C19 170.9(3)
Pt1 P3 C14 C19 -58.9(3)
C20 P3 C14 C15 -176.8(3)
C8 P3 C14 C15 -63.3(3)
Pt1 P3 C14 C15 66.9(3)
C19 C14 C15 C16 -56.5(5)
P3 C14 C15 C16 175.4(3)
C14 C15 C16 C17 57.0(5)
C15 C16 C17 C18 -57.0(5)
C16 C17 C18 C19 57.0(5)
C17 C18 C19 C14 -56.8(5)
C15 C14 C19 C18 56.1(5)
P3 C14 C19 C18 -178.1(3)
C14 P3 C20 C25 -172.2(3)
C8 P3 C20 C25 80.4(3)
Pt1 P3 C20 C25 -46.1(3)
C14 P3 C20 C21 56.2(4)
C8 P3 C20 C21 -51.1(4)
Pt1 P3 C20 C21 -177.7(3)
C25 C20 C21 C22 57.2(5)
P3 C20 C21 C22 -170.1(3)
C20 C21 C22 C23 -54.4(5)
C21 C22 C23 C24 53.4(6)
C22 C23 C24 C25 -54.7(6)
C23 C24 C25 C20 58.1(5)
C21 C20 C25 C24 -59.5(4)
P3 C20 C25 C24 164.6(3)
C1 P1 C26 C31 68.6(5)
C33 P1 C26 C31 -176.5(4)
Pt1 P1 C26 C31 -58.1(5)
C1 P1 C26 C27 -107.3(3)
C33 P1 C26 C27 7.5(3)
Pt1 P1 C26 C27 125.9(3)
C31 C26 C27 C28 2.9(6)
P1 C26 C27 C28 179.4(3)
C31 C26 C27 C32 -173.4(4)
P1 C26 C27 C32 3.1(5)
C26 C27 C28 C29 0.3(7)
C32 C27 C28 C29 176.5(4)
C27 C28 C29 C30 -2.8(7)
C27 C28 C29 C36 176.2(4)
C28 C29 C30 C31 2.2(7)
C36 C29 C30 C31 -176.7(4)
C29 C30 C31 C26 0.9(6)
C29 C30 C31 C40 -173.5(4)
C27 C26 C31 C30 -3.3(6)
P1 C26 C31 C30 -179.0(3)
C27 C26 C31 C40 170.4(4)
P1 C26 C31 C40 -5.3(7)
C28 C27 C32 C35 -71.8(5)
C26 C27 C32 C35 104.5(4)
C28 C27 C32 C34 49.2(5)
C26 C27 C32 C34 -134.5(4)
C28 C27 C32 C33 169.1(4)
C26 C27 C32 C33 -14.6(5)
C35 C32 C33 P1 -98.6(4)
C34 C32 C33 P1 139.7(3)
C27 C32 C33 P1 19.1(4)
C1 P1 C33 C32 94.2(3)
C26 P1 C33 C32 -15.9(3)
Pt1 P1 C33 C32 -156.4(3)
C28 C29 C36 C39B -121.6(9)
C30 C29 C36 C39B 57.3(9)
C28 C29 C36 C38A 57.5(7)
C30 C29 C36 C38A -123.6(6)
C28 C29 C36 C37A -66.9(7)
C30 C29 C36 C37A 112.1(6)
C28 C29 C36 C38B 111.9(7)
C30 C29 C36 C38B -69.2(8)
C28 C29 C36 C39A 177.5(5)
C30 C29 C36 C39A -3.6(7)
C28 C29 C36 C37B -0.3(8)
C30 C29 C36 C37B 178.7(7)
C30 C31 C40 C43 -153.9(4)
C26 C31 C40 C43 32.3(6)
C30 C31 C40 C42 -31.9(5)
C26 C31 C40 C42 154.3(4)
C30 C31 C40 C41 86.2(5)
C26 C31 C40 C41 -87.6(5)
C2 P2 C44 C45 86.2(4)
Pt1 P2 C44 C45 -4.2(4)
C2 P2 C44 C49 -72.2(3)
Pt1 P2 C44 C49 -162.6(2)
C49 C44 C45 C46 21.6(6)
P2 C44 C45 C46 -135.7(4)
C49 C44 C45 C50 -150.6(4)
P2 C44 C45 C50 52.2(6)
C44 C45 C46 C47 -6.3(6)
C50 C45 C46 C47 166.9(4)
C45 C46 C47 C48 -9.9(6)
C45 C46 C47 C54 172.1(4)
C46 C47 C48 C49 10.6(6)
C54 C47 C48 C49 -171.5(4)
C47 C48 C49 C44 4.9(6)
C47 C48 C49 C58 -171.6(4)
C45 C44 C49 C48 -21.0(6)
P2 C44 C49 C48 140.2(3)
C45 C44 C49 C58 155.2(4)
P2 C44 C49 C58 -43.5(5)
C46 C45 C50 C51 -168.2(4)
C44 C45 C50 C51 4.2(6)
C46 C45 C50 C52 65.9(5)
C44 C45 C50 C52 -121.7(5)
C46 C45 C50 C53 -53.3(5)
C44 C45 C50 C53 119.1(5)
C48 C47 C54 C56B -119.7(8)
C46 C47 C54 C56B 58.1(9)
C48 C47 C54 C56A -45.5(7)
C46 C47 C54 C56A 132.3(6)
C48 C47 C54 C57B -4.7(10)
C46 C47 C54 C57B 173.1(9)
C48 C47 C54 C55A -165.7(5)
C46 C47 C54 C55A 12.1(7)
C48 C47 C54 C55B 123.3(9)
C46 C47 C54 C55B -58.8(10)
C48 C47 C54 C57A 76.4(6)
C46 C47 C54 C57A -105.8(6)
C48 C49 C58 C61 140.5(4)
C44 C49 C58 C61 -35.7(5)
C48 C49 C58 C60 -95.1(5)
C44 C49 C58 C60 88.6(5)
C48 C49 C58 C59 24.1(5)
C44 C49 C58 C59 -152.2(4)
